data_4339694
loop_
_publ_author_name
'Assoud, Abdeljalil'
'Xu, Jianxiao'
'Kleinke, Holger'

_publ_section_title
;
 Structures and physical properties of new semiconducting polyselenides
 Ba2CudeltaAg4-deltaSe5 with unprecedented linear Se(3)4- units.
;
_journal_issue 23
_journal_name_full 'Inorganic chemistry'
_journal_page_first 9906
_journal_page_last 9911
_journal_paper_doi 10.1021/ic701278b
_journal_volume 46
_journal_year 2007
_chemical_formula_sum 'Ag4 Ba2 Se5'
_chemical_formula_weight 1100.96
_chemical_name_systematic
; 
 ? 
;
_space_group_IT_number 12
_symmetry_cell_setting monoclinic
_symmetry_space_group_name_Hall '-C 2y'
_symmetry_space_group_name_H-M 'C 1 2/m 1'
_atom_sites_solution_primary direct
_atom_sites_solution_secondary difmap
_audit_creation_method SHELXL-97
_cell_angle_alpha 90.00
_cell_angle_beta 124.572(3)
_cell_angle_gamma 90.00
_cell_formula_units_Z 2
_cell_length_a 16.189(2)
_cell_length_b 4.5528(6)
_cell_length_c 9.2497(13)
_cell_measurement_temperature 298(2)
_cell_volume 561.36(13)
_computing_structure_refinement 'SHELXL-97 (Sheldrick, 1997)'
_computing_structure_solution 'SHELXS-97 (Sheldrick, 1990)'
_diffrn_ambient_temperature 293(2)
_diffrn_measured_fraction_theta_full 0.970
_diffrn_measured_fraction_theta_max 0.970
_diffrn_radiation_monochromator graphite
_diffrn_radiation_source 'fine-focus sealed tube'
_diffrn_radiation_type MoK\a
_diffrn_radiation_wavelength 0.71073
_diffrn_reflns_av_R_equivalents 0.0238
_diffrn_reflns_av_sigmaI/netI 0.0347
_diffrn_reflns_limit_h_max 22
_diffrn_reflns_limit_h_min -22
_diffrn_reflns_limit_k_max 6
_diffrn_reflns_limit_k_min -6
_diffrn_reflns_limit_l_max 12
_diffrn_reflns_limit_l_min -12
_diffrn_reflns_number 2190
_diffrn_reflns_theta_full 29.99
_diffrn_reflns_theta_max 29.99
_diffrn_reflns_theta_min 2.67
_exptl_absorpt_coefficient_mu 29.887
_exptl_absorpt_correction_T_max 1.00
_exptl_absorpt_correction_T_min 0.68
_exptl_absorpt_correction_type empirical
_exptl_absorpt_process_details sadabs
_exptl_crystal_colour black
_exptl_crystal_density_diffrn 6.513
_exptl_crystal_density_method 'not measured'
_exptl_crystal_description needle-like
_exptl_crystal_F_000 940
_exptl_crystal_size_max 0.016
_exptl_crystal_size_mid 0.002
_exptl_crystal_size_min 0.002
_refine_diff_density_max 1.320
_refine_diff_density_min -1.837
_refine_diff_density_rms 0.299
_refine_ls_extinction_coef 0.00036(11)
_refine_ls_extinction_expression Fc^*^=kFc[1+0.001xFc^2^\l^3^/sin(2\q)]^-1/4^
_refine_ls_extinction_method SHELXL
_refine_ls_goodness_of_fit_ref 1.094
_refine_ls_matrix_type full
_refine_ls_number_parameters 39
_refine_ls_number_reflns 883
_refine_ls_number_restraints 0
_refine_ls_restrained_S_all 1.094
_refine_ls_R_factor_all 0.0304
_refine_ls_R_factor_gt 0.0277
_refine_ls_shift/su_max 0.003
_refine_ls_shift/su_mean 0.001
_refine_ls_structure_factor_coef Fsqd
_refine_ls_weighting_details 'calc w=1/[\s^2^(Fo^2^)+(0.0158P)^2^+7.5259P] where P=(Fo^2^+2Fc^2^)/3'
_refine_ls_weighting_scheme calc
_refine_ls_wR_factor_gt 0.0601
_refine_ls_wR_factor_ref 0.0613
_reflns_number_gt 820
_reflns_number_total 883
_reflns_threshold_expression >2sigma(I)
_cod_data_source_file ic701278b-file002.cif
_cod_data_source_block Ba2Ag4Se5
_cod_original_cell_volume 561.38(13)
_cod_original_sg_symbol_H-M 'C 2/m'
_cod_database_code 4339694

loop_
_symmetry_equiv_pos_as_xyz
'x, y, z'
'-x, y, -z'
'x+1/2, y+1/2, z'
'-x+1/2, y+1/2, -z'
'-x, -y, -z'
'x, -y, z'
'-x+1/2, -y+1/2, -z'
'x+1/2, -y+1/2, z'

loop_
_atom_site_label
_atom_site_type_symbol
_atom_site_fract_x
_atom_site_fract_y
_atom_site_fract_z
_atom_site_U_iso_or_equiv
_atom_site_adp_type
_atom_site_occupancy
_atom_site_symmetry_multiplicity
_atom_site_calc_flag
_atom_site_refinement_flags
Ba Ba 0.31233(3) 0.0000 0.31924(6) 0.01640(13) Uani 1 2 d S
Ag1 Ag 0.42379(6) 0.0000 0.04466(10) 0.03191(19) Uani 1 2 d S
Ag2 Ag 0.0624(2) 0.0000 0.2442(6) 0.0356(7) Uani 0.642(9) 2 d SP
Ag2A Ag 0.0591(4) 0.0000 0.1888(9) 0.0356(7) Uani 0.358(9) 2 d SP
Se1 Se 0.12738(6) 0.0000 0.86320(11) 0.01813(18) Uani 1 2 d S
Se2 Se 0.65681(6) 0.0000 0.29656(10) 0.01573(17) Uani 1 2 d S
Se3 Se 0.0000 0.0000 0.5000 0.0221(3) Uani 1 4 d S

loop_
_atom_site_aniso_label
_atom_site_aniso_U_11
_atom_site_aniso_U_22
_atom_site_aniso_U_33
_atom_site_aniso_U_23
_atom_site_aniso_U_13
_atom_site_aniso_U_12
Ba 0.0201(2) 0.0119(2) 0.0203(2) 0.000 0.0133(2) 0.000
Ag1 0.0468(4) 0.0227(3) 0.0260(4) 0.000 0.0205(3) 0.000
Ag2 0.0240(4) 0.0209(4) 0.0534(19) 0.000 0.0168(11) 0.000
Ag2A 0.0240(4) 0.0209(4) 0.0534(19) 0.000 0.0168(11) 0.000
Se1 0.0255(4) 0.0123(4) 0.0221(4) 0.000 0.0168(3) 0.000
Se2 0.0191(4) 0.0120(3) 0.0175(4) 0.000 0.0113(3) 0.000
Se3 0.0255(6) 0.0102(5) 0.0409(7) 0.000 0.0249(6) 0.000

loop_
_atom_type_symbol
_atom_type_description
_atom_type_scat_dispersion_real
_atom_type_scat_dispersion_imag
_atom_type_scat_source
Se Se -0.0929 2.2259 'International Tables Vol C Tables 4.2.6.8 and 6.1.1.4'
Ag Ag -0.8971 1.1015 'International Tables Vol C Tables 4.2.6.8 and 6.1.1.4'
Ba Ba -0.3244 2.2819 'International Tables Vol C Tables 4.2.6.8 and 6.1.1.4'

loop_
_geom_angle_atom_site_label_1
_geom_angle_atom_site_label_2
_geom_angle_atom_site_label_3
_geom_angle
_geom_angle_site_symmetry_1
_geom_angle_site_symmetry_3
Se1 Ba Se1 87.43(2) 7_546 7_556
Se1 Ba Se2 130.138(16) 7_546 5_656
Se1 Ba Se2 130.138(16) 7_556 5_656
Se1 Ba Se2 85.880(17) 7_546 3_445
Se1 Ba Se2 151.43(2) 7_556 3_445
Se2 Ba Se2 73.316(19) 5_656 3_445
Se1 Ba Se2 151.43(2) 7_546 3_455
Se1 Ba Se2 85.880(17) 7_556 3_455
Se2 Ba Se2 73.316(19) 5_656 3_455
Se2 Ba Se2 86.85(2) 3_445 3_455
Se1 Ba Se3 105.911(19) 7_546 3
Se1 Ba Se3 49.011(16) 7_556 3
Se2 Ba Se3 85.582(14) 5_656 3
Se2 Ba Se3 158.63(2) 3_445 3
Se2 Ba Se3 90.348(15) 3_455 3
Se1 Ba Se3 49.011(16) 7_546 3_545
Se1 Ba Se3 105.911(19) 7_556 3_545
Se2 Ba Se3 85.582(14) 5_656 3_545
Se2 Ba Se3 90.348(15) 3_445 3_545
Se2 Ba Se3 158.63(2) 3_455 3_545
Se3 Ba Se3 84.588(15) 3 3_545
Se1 Ba Se1 71.60(2) 7_546 1_554
Se1 Ba Se1 71.60(2) 7_556 1_554
Se2 Ba Se1 142.79(2) 5_656 1_554
Se2 Ba Se1 79.93(2) 3_445 1_554
Se2 Ba Se1 79.93(2) 3_455 1_554
Se3 Ba Se1 120.417(13) 3 1_554
Se3 Ba Se1 120.417(13) 3_545 1_554
Se1 Ba Ag2A 116.47(7) 7_546 .
Se1 Ba Ag2A 116.47(7) 7_556 .
Se2 Ba Ag2A 78.83(11) 5_656 .
Se2 Ba Ag2A 44.76(3) 3_445 .
Se2 Ba Ag2A 44.76(3) 3_455 .
Se3 Ba Ag2A 134.98(3) 3 .
Se3 Ba Ag2A 134.98(3) 3_545 .
Se1 Ba Ag2A 63.96(11) 1_554 .
Se1 Ba Ag2 120.98(5) 7_546 .
Se1 Ba Ag2 120.98(5) 7_556 .
Se2 Ba Ag2 71.48(8) 5_656 .
Se2 Ba Ag2 43.636(13) 3_445 .
Se2 Ba Ag2 43.636(13) 3_455 .
Se3 Ba Ag2 132.31(3) 3 .
Se3 Ba Ag2 132.31(3) 3_545 .
Se1 Ba Ag2 71.30(8) 1_554 .
Ag2A Ba Ag2 7.34(9) . .
Se1 Ba Ag1 43.790(11) 7_546 .
Se1 Ba Ag1 43.790(11) 7_556 .
Se2 Ba Ag1 150.20(2) 5_656 .
Se2 Ba Ag1 125.498(16) 3_445 .
Se2 Ba Ag1 125.498(16) 3_455 .
Se3 Ba Ag1 72.615(14) 3 .
Se3 Ba Ag1 72.615(14) 3_545 .
Se1 Ba Ag1 67.02(2) 1_554 .
Ag2A Ba Ag1 130.98(11) . .
Ag2 Ba Ag1 138.32(8) . .
Se1 Ba Ag2 140.82(4) 7_546 7_556
Se1 Ba Ag2 89.77(5) 7_556 7_556
Se2 Ba Ag2 40.45(5) 5_656 7_556
Se2 Ba Ag2 112.54(6) 3_445 7_556
Se2 Ba Ag2 66.93(4) 3_455 7_556
Se3 Ba Ag2 47.61(5) 3 7_556
Se3 Ba Ag2 94.85(4) 3_545 7_556
Se1 Ba Ag2 143.15(3) 1_554 7_556
Ag2A Ba Ag2 99.65(7) . 7_556
Ag2 Ba Ag2 93.60(6) . 7_556
Ag1 Ba Ag2 120.05(6) . 7_556
Se2 Ag1 Se1 110.02(3) 5_655 7_556
Se2 Ag1 Se1 110.02(3) 5_655 7_546
Se1 Ag1 Se1 113.66(4) 7_556 7_546
Se2 Ag1 Ag2A 106.29(13) 5_655 3
Se1 Ag1 Ag2A 59.01(10) 7_556 3
Se1 Ag1 Ag2A 142.79(13) 7_546 3
Se2 Ag1 Ag2A 106.29(13) 5_655 3_545
Se1 Ag1 Ag2A 142.79(13) 7_556 3_545
Se1 Ag1 Ag2A 59.01(10) 7_546 3_545
Ag2A Ag1 Ag2A 103.13(19) 3 3_545
Se2 Ag1 Ag2 115.25(10) 5_655 3
Se1 Ag1 Ag2 54.83(6) 7_556 3
Se1 Ag1 Ag2 134.41(10) 7_546 3
Ag2A Ag1 Ag2 9.31(9) 3 3
Ag2A Ag1 Ag2 101.95(8) 3_545 3
Se2 Ag1 Ag2 115.25(10) 5_655 3_545
Se1 Ag1 Ag2 134.41(10) 7_556 3_545
Se1 Ag1 Ag2 54.83(6) 7_546 3_545
Ag2A Ag1 Ag2 101.95(8) 3 3_545
Ag2A Ag1 Ag2 9.31(9) 3_545 3_545
Ag2 Ag1 Ag2 99.29(10) 3 3_545
Se2 Ag1 Ag1 66.36(3) 5_655 5_655
Se1 Ag1 Ag1 121.89(2) 7_556 5_655
Se1 Ag1 Ag1 121.89(2) 7_546 5_655
Ag2A Ag1 Ag1 66.68(12) 3 5_655
Ag2A Ag1 Ag1 66.68(12) 3_545 5_655
Ag2 Ag1 Ag1 74.02(9) 3 5_655
Ag2 Ag1 Ag1 74.02(9) 3_545 5_655
Se2 Ag1 Ag2A 51.57(10) 5_655 7_545
Se1 Ag1 Ag2A 161.59(10) 7_556 7_545
Se1 Ag1 Ag2A 77.18(8) 7_546 7_545
Ag2A Ag1 Ag2A 121.76(7) 3 7_545
Ag2A Ag1 Ag2A 55.3(2) 3_545 7_545
Ag2 Ag1 Ag2A 128.76(14) 3 7_545
Ag2 Ag1 Ag2A 63.92(16) 3_545 7_545
Ag1 Ag1 Ag2A 55.07(9) 5_655 7_545
Se2 Ag1 Ag2A 51.57(10) 5_655 7
Se1 Ag1 Ag2A 77.18(8) 7_556 7
Se1 Ag1 Ag2A 161.59(10) 7_546 7
Ag2A Ag1 Ag2A 55.3(2) 3 7
Ag2A Ag1 Ag2A 121.76(7) 3_545 7
Ag2 Ag1 Ag2A 63.92(16) 3 7
Ag2 Ag1 Ag2A 128.76(14) 3_545 7
Ag1 Ag1 Ag2A 55.07(9) 5_655 7
Ag2A Ag1 Ag2A 88.74(16) 7_545 7
Se2 Ag1 Ba 133.39(3) 5_655 .
Se1 Ag1 Ba 56.952(19) 7_556 .
Se1 Ag1 Ba 56.952(19) 7_546 .
Ag2A Ag1 Ba 102.15(12) 3 .
Ag2A Ag1 Ba 102.15(12) 3_545 .
Ag2 Ag1 Ba 93.50(10) 3 .
Ag2 Ag1 Ba 93.50(10) 3_545 .
Ag1 Ag1 Ba 160.25(4) 5_655 .
Ag2A Ag1 Ba 133.12(8) 7_545 .
Ag2A Ag1 Ba 133.12(8) 7 .
Se2 Ag1 Ba 54.287(18) 5_655 7_545
Se1 Ag1 Ba 114.69(3) 7_556 7_545
Se1 Ag1 Ba 58.68(2) 7_546 7_545
Ag2A Ag1 Ba 158.21(12) 3 7_545
Ag2A Ag1 Ba 92.93(10) 3_545 7_545
Ag2 Ag1 Ba 164.19(6) 3 7_545
Ag2 Ag1 Ba 96.24(5) 3_545 7_545
Ag1 Ag1 Ba 107.73(3) 5_655 7_545
Ag2A Ag1 Ba 56.84(10) 7_545 7_545
Ag2A Ag1 Ba 103.67(10) 7 7_545
Ba Ag1 Ba 88.50(2) . 7_545
Se2 Ag2 Se2 119.95(12) 3_455 3_445
Se2 Ag2 Se1 120.03(6) 3_455 5_556
Se2 Ag2 Se1 120.03(6) 3_445 5_556
Se2 Ag2 Ag1 158.1(2) 3_455 3_445
Se2 Ag2 Ag1 66.94(4) 3_445 3_445
Se1 Ag2 Ag1 57.42(5) 5_556 3_445
Se2 Ag2 Ag1 66.94(4) 3_455 3_455
Se2 Ag2 Ag1 158.1(2) 3_445 3_455
Se1 Ag2 Ag1 57.42(5) 5_556 3_455
Ag1 Ag2 Ag1 99.29(10) 3_445 3_455
Se2 Ag2 Se3 105.70(13) 3_455 .
Se2 Ag2 Se3 105.70(13) 3_445 .
Se1 Ag2 Se3 57.69(9) 5_556 .
Ag1 Ag2 Se3 90.92(9) 3_445 .
Ag1 Ag2 Se3 90.92(9) 3_455 .
Se2 Ag2 Ag2A 96.14(15) 3_455 5
Se2 Ag2 Ag2A 96.14(15) 3_445 5
Se1 Ag2 Ag2A 77.22(7) 5_556 5
Ag1 Ag2 Ag2A 61.98(6) 3_445 5
Ag1 Ag2 Ag2A 61.98(6) 3_455 5
Se3 Ag2 Ag2A 134.91(6) . 5
Se2 Ag2 Ba 60.36(6) 3_455 .
Se2 Ag2 Ba 60.36(6) 3_445 .
Se1 Ag2 Ba 170.82(19) 5_556 .
Ag1 Ag2 Ba 118.31(10) 3_445 .
Ag1 Ag2 Ba 118.31(10) 3_455 .
Se3 Ag2 Ba 131.49(13) . .
Ag2A Ag2 Ba 93.60(17) 5 .
Se2 Ag2 Ba 54.42(7) 3_455 7_556
Se2 Ag2 Ba 113.23(13) 3_445 7_556
Se1 Ag2 Ba 101.15(12) 5_556 7_556
Ag1 Ag2 Ba 145.33(15) 3_445 7_556
Ag1 Ag2 Ba 87.90(6) 3_455 7_556
Se3 Ag2 Ba 54.88(7) . 7_556
Ag2A Ag2 Ba 145.68(4) 5 7_556
Ba Ag2 Ba 86.40(6) . 7_556
Se2 Ag2 Ba 113.23(13) 3_455 7_546
Se2 Ag2 Ba 54.42(7) 3_445 7_546
Se1 Ag2 Ba 101.15(12) 5_556 7_546
Ag1 Ag2 Ba 87.90(6) 3_445 7_546
Ag1 Ag2 Ba 145.33(15) 3_455 7_546
Se3 Ag2 Ba 54.88(7) . 7_546
Ag2A Ag2 Ba 145.68(4) 5 7_546
Ba Ag2 Ba 86.40(6) . 7_546
Ba Ag2 Ba 68.63(8) 7_556 7_546
Se2 Ag2A Se2 120.3(2) 3_455 3_445
Se2 Ag2A Se1 115.31(13) 3_455 5_556
Se2 Ag2A Se1 115.31(13) 3_445 5_556
Se2 Ag2A Ag2A 107.69(18) 3_455 5
Se2 Ag2A Ag2A 107.69(18) 3_445 5
Se1 Ag2A Ag2A 83.1(3) 5_556 5
Se2 Ag2A Ag1 171.4(2) 3_455 3_445
Se2 Ag2A Ag1 68.27(3) 3_445 3_445
Se1 Ag2A Ag1 57.14(10) 5_556 3_445
Ag2A Ag2A Ag1 68.52(16) 5 3_445
Se2 Ag2A Ag1 68.27(3) 3_455 3_455
Se2 Ag2A Ag1 171.4(2) 3_445 3_455
Se1 Ag2A Ag1 57.14(10) 5_556 3_455
Ag2A Ag2A Ag1 68.52(16) 5 3_455
Ag1 Ag2A Ag1 103.13(19) 3_445 3_455
Se2 Ag2A Ag1 126.8(2) 3_455 7_545
Se2 Ag2A Ag1 52.11(7) 3_445 7_545
Se1 Ag2A Ag1 112.25(15) 5_556 7_545
Ag2A Ag2A Ag1 56.18(14) 5 7_545
Ag1 Ag2A Ag1 58.24(7) 3_445 7_545
Ag1 Ag2A Ag1 124.7(2) 3_455 7_545
Se2 Ag2A Ag1 52.11(7) 3_455 7
Se2 Ag2A Ag1 126.8(2) 3_445 7
Se1 Ag2A Ag1 112.25(15) 5_556 7
Ag2A Ag2A Ag1 56.18(14) 5 7
Ag1 Ag2A Ag1 124.7(2) 3_445 7
Ag1 Ag2A Ag1 58.24(7) 3_455 7
Ag1 Ag2A Ag1 88.74(16) 7_545 7
Se2 Ag2A Ag2 106.02(17) 3_455 5
Se2 Ag2A Ag2 106.02(17) 3_445 5
Se1 Ag2A Ag2 87.09(12) 5_556 5
Ag2A Ag2A Ag2 3.96(16) 5 5
Ag1 Ag2A Ag2 70.70(10) 3_445 5
Ag1 Ag2A Ag2 70.70(10) 3_455 5
Ag1 Ag2A Ag2 54.11(12) 7_545 5
Ag1 Ag2A Ag2 54.11(12) 7 5
Se2 Ag2A Ba 62.68(12) 3_455 .
Se2 Ag2A Ba 62.68(12) 3_445 .
Se1 Ag2A Ba 172.0(2) 5_556 .
Ag2A Ag2A Ba 104.9(3) 5 .
Ag1 Ag2A Ba 125.43(11) 3_445 .
Ag1 Ag2A Ba 125.43(11) 3_455 .
Ag1 Ag2A Ba 73.13(11) 7_545 .
Ag1 Ag2A Ba 73.13(11) 7 .
Ag2 Ag2A Ba 100.95(18) 5 .
Ag2 Se1 Ag1 67.75(5) 5_556 7_556
Ag2 Se1 Ag1 67.75(5) 5_556 7_546
Ag1 Se1 Ag1 113.66(4) 7_556 7_546
Ag2 Se1 Se3 68.71(12) 5_556 .
Ag1 Se1 Se3 103.33(3) 7_556 .
Ag1 Se1 Se3 103.33(3) 7_546 .
Ag2 Se1 Ag2A 9.87(11) 5_556 5_556
Ag1 Se1 Ag2A 63.85(5) 7_556 5_556
Ag1 Se1 Ag2A 63.85(5) 7_546 5_556
Se3 Se1 Ag2A 78.58(14) . 5_556
Ag2 Se1 Ba 115.29(8) 5_556 7_546
Ag1 Se1 Ba 166.04(3) 7_556 7_546
Ag1 Se1 Ba 79.257(17) 7_546 7_546
Se3 Se1 Ba 67.163(18) . 7_546
Ag2A Se1 Ba 121.39(8) 5_556 7_546
Ag2 Se1 Ba 115.29(8) 5_556 7_556
Ag1 Se1 Ba 79.257(17) 7_556 7_556
Ag1 Se1 Ba 166.04(3) 7_546 7_556
Se3 Se1 Ba 67.163(18) . 7_556
Ag2A Se1 Ba 121.39(8) 5_556 7_556
Ba Se1 Ba 87.43(2) 7_546 7_556
Ag2 Se1 Ba 117.88(12) 5_556 1_556
Ag1 Se1 Ba 80.09(2) 7_556 1_556
Ag1 Se1 Ba 80.09(2) 7_546 1_556
Se3 Se1 Ba 173.41(3) . 1_556
Ag2A Se1 Ba 108.01(14) 5_556 1_556
Ba Se1 Ba 108.40(2) 7_546 1_556
Ba Se1 Ba 108.40(2) 7_556 1_556
Ag2A Se2 Ag2A 120.3(2) 3_545 3
Ag2A Se2 Ag2 10.60(10) 3_545 3_545
Ag2A Se2 Ag2 121.27(7) 3 3_545
Ag2A Se2 Ag2 121.27(7) 3_545 3
Ag2A Se2 Ag2 10.60(10) 3 3
Ag2 Se2 Ag2 119.95(12) 3_545 3
Ag2A Se2 Ag1 76.32(14) 3_545 5_655
Ag2A Se2 Ag1 76.32(14) 3 5_655
Ag2 Se2 Ag1 86.48(11) 3_545 5_655
Ag2 Se2 Ag1 86.48(11) 3 5_655
Ag2A Se2 Ba 95.72(14) 3_545 5_656
Ag2A Se2 Ba 95.72(14) 3 5_656
Ag2 Se2 Ba 85.13(12) 3_545 5_656
Ag2 Se2 Ba 85.13(12) 3 5_656
Ag1 Se2 Ba 163.19(3) 5_655 5_656
Ag2A Se2 Ba 153.23(14) 3_545 3
Ag2A Se2 Ba 72.56(12) 3 3
Ag2 Se2 Ba 161.54(9) 3_545 3
Ag2 Se2 Ba 76.01(7) 3 3
Ag1 Se2 Ba 85.30(2) 5_655 3
Ba Se2 Ba 106.684(19) 5_656 3
Ag2A Se2 Ba 72.56(12) 3_545 3_545
Ag2A Se2 Ba 153.23(14) 3 3_545
Ag2 Se2 Ba 76.01(6) 3_545 3_545
Ag2 Se2 Ba 161.54(9) 3 3_545
Ag1 Se2 Ba 85.30(2) 5_655 3_545
Ba Se2 Ba 106.684(19) 5_656 3_545
Ba Se2 Ba 86.85(2) 3 3_545
Se1 Se3 Se1 180.0 . 5_556
Se1 Se3 Ag2 53.60(7) . 5_556
Se1 Se3 Ag2 126.40(7) 5_556 5_556
Se1 Se3 Ag2 126.40(7) . .
Se1 Se3 Ag2 53.60(7) 5_556 .
Ag2 Se3 Ag2 180.0 5_556 .
Se1 Se3 Ba 116.174(13) . 3_445
Se1 Se3 Ba 63.826(13) 5_556 3_445
Ag2 Se3 Ba 77.51(5) 5_556 3_445
Ag2 Se3 Ba 102.49(5) . 3_445
Se1 Se3 Ba 63.826(13) . 7_556
Se1 Se3 Ba 116.174(13) 5_556 7_556
Ag2 Se3 Ba 102.49(5) 5_556 7_556
Ag2 Se3 Ba 77.51(5) . 7_556
Ba Se3 Ba 180.00(3) 3_445 7_556
Se1 Se3 Ba 116.174(13) . 3_455
Se1 Se3 Ba 63.826(13) 5_556 3_455
Ag2 Se3 Ba 77.51(5) 5_556 3_455
Ag2 Se3 Ba 102.49(5) . 3_455
Ba Se3 Ba 84.588(15) 3_445 3_455
Ba Se3 Ba 95.412(15) 7_556 3_455
Se1 Se3 Ba 63.826(13) . 7_546
Se1 Se3 Ba 116.174(13) 5_556 7_546
Ag2 Se3 Ba 102.49(5) 5_556 7_546
Ag2 Se3 Ba 77.51(5) . 7_546
Ba Se3 Ba 95.412(15) 3_445 7_546
Ba Se3 Ba 84.588(15) 7_556 7_546
Ba Se3 Ba 180.0 3_455 7_546

loop_
_geom_bond_atom_site_label_1
_geom_bond_atom_site_label_2
_geom_bond_distance
_geom_bond_site_symmetry_2
Ba Se1 3.2941(7) 7_546
Ba Se1 3.2941(7) 7_556
Ba Se2 3.2960(10) 5_656
Ba Se2 3.3115(7) 3_445
Ba Se2 3.3115(7) 3_455
Ba Se3 3.3828(5) 3
Ba Se3 3.3828(5) 3_545
Ba Se1 3.5249(11) 1_554
Ba Ag2A 3.556(6) .
Ba Ag2 3.697(3) .
Ba Ag1 3.8610(9) .
Ba Ag2 4.038(4) 7_556
Ag1 Se2 2.6439(11) 5_655
Ag1 Se1 2.7196(6) 7_556
Ag1 Se1 2.7196(6) 7_546
Ag1 Ag2A 2.906(4) 3
Ag1 Ag2A 2.906(4) 3_545
Ag1 Ag2 2.987(2) 3
Ag1 Ag2 2.987(2) 3_545
Ag1 Ag1 3.0141(16) 5_655
Ag1 Ag2A 3.255(5) 7_545
Ag1 Ag2A 3.255(5) 7
Ag1 Ba 4.0647(8) 7_545
Ag2 Se2 2.6293(16) 3_455
Ag2 Se2 2.6293(16) 3_445
Ag2 Se1 2.639(3) 5_556
Ag2 Ag1 2.987(2) 3_445
Ag2 Ag1 2.987(2) 3_455
Ag2 Se3 3.054(5) .
Ag2 Ag2A 3.312(10) 5
Ag2 Ba 4.038(4) 7_556
Ag2 Ba 4.038(4) 7_546
Ag2A Se2 2.624(3) 3_455
Ag2A Se2 2.624(3) 3_445
Ag2A Se1 2.775(6) 5_556
Ag2A Ag2A 2.876(13) 5
Ag2A Ag1 2.906(4) 3_445
Ag2A Ag1 2.906(4) 3_455
Ag2A Ag1 3.255(5) 7_545
Ag2A Ag1 3.255(5) 7
Ag2A Ag2 3.312(10) 5
Se1 Ag2 2.639(3) 5_556
Se1 Ag1 2.7196(6) 7_556
Se1 Ag1 2.7196(6) 7_546
Se1 Se3 2.7706(9) .
Se1 Ag2A 2.775(6) 5_556
Se1 Ba 3.2941(7) 7_546
Se1 Ba 3.2941(7) 7_556
Se1 Ba 3.5249(11) 1_556
Se2 Ag2A 2.624(3) 3_545
Se2 Ag2A 2.624(3) 3
Se2 Ag2 2.6293(16) 3_545
Se2 Ag2 2.6293(16) 3
Se2 Ag1 2.6439(11) 5_655
Se2 Ba 3.2960(10) 5_656
Se2 Ba 3.3115(7) 3
Se2 Ba 3.3115(7) 3_545
Se3 Se1 2.7706(9) 5_556
Se3 Ag2 3.054(5) 5_556
Se3 Ba 3.3828(5) 3_445
Se3 Ba 3.3828(5) 7_556
Se3 Ba 3.3828(5) 3_455
Se3 Ba 3.3828(5) 7_546
